data_7240814
loop_
_publ_author_name
'Jiang, Xiaolin'
'Huang, Zijun'
'Makha, Mohamed'
'Du, Chen-Xia'
'Zhao, Dongmei'
'Wang, Fang'
'Li, Yuehui'

_publ_section_title
;
 Tetracoordinate borates as catalysts for reductive formylation of amines
 with carbon dioxide
;
_journal_issue 16
_journal_name_full 'Green Chemistry'
_journal_page_first 5317
_journal_page_last 5324
_journal_paper_doi 10.1039/D0GC01741H
_journal_volume 22
_journal_year 2020
_chemical_formula_sum 'C7 H5 F2 N O'
_chemical_formula_weight 157.12
_space_group_crystal_system monoclinic
_space_group_IT_number 14
_space_group_name_Hall '-P 2ybc'
_space_group_name_H-M_alt 'P 1 21/c 1'
_atom_sites_solution_hydrogens geom
_atom_sites_solution_primary direct
_atom_sites_solution_secondary difmap
_audit_creation_method SHELXL-2014/7
_audit_update_record
;
2019-12-14 deposited with the CCDC.	2020-07-01 downloaded from the CCDC.
;
_cell_angle_alpha 90
_cell_angle_beta 98.269(2)
_cell_angle_gamma 90
_cell_formula_units_Z 4
_cell_length_a 4.3520(8)
_cell_length_b 10.590(2)
_cell_length_c 14.532(3)
_cell_measurement_reflns_used 2841
_cell_measurement_temperature 296(2)
_cell_measurement_theta_max 29.19
_cell_measurement_theta_min 2.39
_cell_volume 662.8(2)
_computing_cell_refinement 'Bruker SMART'
_computing_data_collection 'Bruker SMART APEX II'
_computing_data_reduction 'Bruker SAINT'
_computing_molecular_graphics SHELXTL
_computing_publication_material SHELXTL
_computing_structure_refinement 'SHELXL-2014/7 (Sheldrick, 2014)'
_computing_structure_solution 'SHELXL-2014/7 (Sheldrick, 2014)'
_diffrn_ambient_temperature 296(2)
_diffrn_detector_area_resol_mean 'fine-focus sealed tube'
_diffrn_measured_fraction_theta_full 0.992
_diffrn_measured_fraction_theta_max 0.930
_diffrn_measurement_device_type 'Bruker APEX II area detector'
_diffrn_measurement_method '\w scan'
_diffrn_radiation_type MoK\a
_diffrn_radiation_wavelength 0.71073
_diffrn_reflns_av_R_equivalents 0.0212
_diffrn_reflns_av_unetI/netI 0.0181
_diffrn_reflns_Laue_measured_fraction_full 0.992
_diffrn_reflns_Laue_measured_fraction_max 0.930
_diffrn_reflns_limit_h_max 3
_diffrn_reflns_limit_h_min -5
_diffrn_reflns_limit_k_max 14
_diffrn_reflns_limit_k_min -14
_diffrn_reflns_limit_l_max 19
_diffrn_reflns_limit_l_min -19
_diffrn_reflns_number 5390
_diffrn_reflns_point_group_measured_fraction_full 0.992
_diffrn_reflns_point_group_measured_fraction_max 0.930
_diffrn_reflns_theta_full 25.242
_diffrn_reflns_theta_max 29.202
_diffrn_reflns_theta_min 2.388
_exptl_absorpt_coefficient_mu 0.144
_exptl_absorpt_correction_type multi-scan
_exptl_absorpt_process_details SADABS
_exptl_crystal_colour colorless
_exptl_crystal_density_diffrn 1.575
_exptl_crystal_description block
_exptl_crystal_F_000 320
_exptl_crystal_size_max 0.300
_exptl_crystal_size_mid 0.200
_exptl_crystal_size_min 0.200
_exptl_transmission_factor_max 0.7458
_exptl_transmission_factor_min 0.6581
_refine_diff_density_max 0.196
_refine_diff_density_min -0.180
_refine_diff_density_rms 0.040
_refine_ls_extinction_coef 0.138(18)
_refine_ls_extinction_expression Fc^*^=kFc[1+0.001xFc^2^\l^3^/sin(2\q)]^-1/4^
_refine_ls_extinction_method 'SHELXL-2014/7 (Sheldrick 2014'
_refine_ls_goodness_of_fit_ref 0.999
_refine_ls_hydrogen_treatment constr
_refine_ls_matrix_type full
_refine_ls_number_parameters 101
_refine_ls_number_reflns 1657
_refine_ls_number_restraints 0
_refine_ls_restrained_S_all 0.999
_refine_ls_R_factor_all 0.0474
_refine_ls_R_factor_gt 0.0407
_refine_ls_shift/su_max 0.000
_refine_ls_shift/su_mean 0.000
_refine_ls_structure_factor_coef Fsqd
_refine_ls_weighting_details 'w=1/[\s^2^(Fo^2^)+(0.1000P)^2^+0.0580P] where P=(Fo^2^+2Fc^2^)/3'
_refine_ls_weighting_scheme calc
_refine_ls_wR_factor_gt 0.1345
_refine_ls_wR_factor_ref 0.1444
_reflns_Friedel_coverage 0.000
_reflns_number_gt 1397
_reflns_number_total 1657
_reflns_threshold_expression 'I > 2\s(I)'
_cod_data_source_file d0gc01741h2.cif
_cod_data_source_block 1
_cod_depositor_comments
;
The following automatic conversions were performed:

data item '_exptl_absorpt_correction_type' value 'Multi-scan' was
changed to 'multi-scan' in accordance with the
/home/data/users/saulius/crontab/automatic-downloads/rss-feeds/RSC/lib/dictionaries/cif_core.dic
dictionary named 'cif_core.dic' version 2.4.2 last updated on
2011-04-26.

Automatic conversion script
Id: cif_fix_values 7556 2019-12-06 15:28:31Z antanas 

 Adding full bibliography for 7240814.cif.

 Adding full bibliography for 7240814.cif.
;
_cod_original_sg_symbol_H-M 'P 21/c'
_cod_database_code 7240814
_shelx_shelxl_version_number 2014/7
_shelx_space_group_comment
;
The symmetry employed for this shelxl refinement is uniquely defined
by the following loop, which should always be used as a source of
symmetry information in preference to the above space-group names.
They are only intended as comments.
;
_shelx_estimated_absorpt_t_min 0.958
_shelx_estimated_absorpt_t_max 0.972

loop_
_space_group_symop_operation_xyz
'x, y, z'
'-x, y+1/2, -z+1/2'
'-x, -y, -z'
'x, -y-1/2, z-1/2'

loop_
_atom_site_label
_atom_site_type_symbol
_atom_site_fract_x
_atom_site_fract_y
_atom_site_fract_z
_atom_site_U_iso_or_equiv
_atom_site_adp_type
_atom_site_occupancy
_atom_site_site_symmetry_order
_atom_site_calc_flag
_atom_site_refinement_flags_posn
_atom_site_refinement_flags_adp
_atom_site_refinement_flags_occupancy
_atom_site_disorder_assembly
_atom_site_disorder_group
C1 C 0.7121(3) 0.32715(13) 0.20012(9) 0.0505(3) Uani 1 1 d . . . . .
H1 H 0.5966 0.3690 0.2398 0.061 Uiso 1 1 calc R U . . .
C2 C 0.7817(3) 0.38089(11) 0.11955(9) 0.0468(3) Uani 1 1 d . . . . .
C3 C 0.9514(3) 0.32293(11) 0.05866(8) 0.0447(3) Uani 1 1 d . . . . .
H3 H 0.9908 0.3634 0.0048 0.054 Uiso 1 1 calc R U . . .
C4 C 1.0623(3) 0.20134(10) 0.08052(8) 0.0394(3) Uani 1 1 d . . . . .
C5 C 0.9981(3) 0.14223(12) 0.16101(9) 0.0462(3) Uani 1 1 d . . . . .
H5 H 1.0699 0.0610 0.1761 0.055 Uiso 1 1 calc R U . . .
C6 C 0.8255(3) 0.20693(13) 0.21793(8) 0.0504(4) Uani 1 1 d . . . . .
C7 C 1.3231(3) 0.16703(11) -0.05660(9) 0.0501(3) Uani 1 1 d . . . . .
H7 H 1.2493 0.2433 -0.0827 0.060 Uiso 1 1 calc R U . . .
F1 F 0.6745(2) 0.49894(8) 0.09830(6) 0.0695(4) Uani 1 1 d . . . . .
F2 F 0.7609(3) 0.14803(10) 0.29524(6) 0.0762(4) Uani 1 1 d . . . . .
N1 N 1.2423(2) 0.13345(9) 0.02480(7) 0.0445(3) Uani 1 1 d . . . . .
H1A H 1.3087 0.0611 0.0459 0.053 Uiso 1 1 calc R U . . .
O1 O 1.4894(3) 0.10263(9) -0.09884(6) 0.0603(3) Uani 1 1 d . . . . .

loop_
_atom_site_aniso_label
_atom_site_aniso_U_11
_atom_site_aniso_U_22
_atom_site_aniso_U_33
_atom_site_aniso_U_23
_atom_site_aniso_U_13
_atom_site_aniso_U_12
C1 0.0509(7) 0.0574(7) 0.0459(6) -0.0118(5) 0.0155(5) -0.0059(5)
C2 0.0504(7) 0.0401(6) 0.0509(7) -0.0053(5) 0.0102(5) -0.0015(5)
C3 0.0516(7) 0.0400(6) 0.0449(6) 0.0016(4) 0.0151(5) -0.0029(5)
C4 0.0384(6) 0.0406(6) 0.0401(6) -0.0022(4) 0.0086(4) -0.0048(4)
C5 0.0475(7) 0.0470(6) 0.0446(6) 0.0057(5) 0.0084(5) -0.0024(5)
C6 0.0522(7) 0.0620(8) 0.0385(6) 0.0026(5) 0.0117(5) -0.0084(6)
C7 0.0662(8) 0.0430(6) 0.0434(6) 0.0031(5) 0.0158(5) 0.0067(5)
F1 0.0903(7) 0.0449(5) 0.0788(6) -0.0002(4) 0.0312(5) 0.0140(4)
F2 0.0956(8) 0.0873(7) 0.0524(5) 0.0169(4) 0.0337(5) 0.0018(5)
N1 0.0511(6) 0.0386(5) 0.0463(6) 0.0033(4) 0.0151(4) 0.0028(4)
O1 0.0859(8) 0.0503(6) 0.0505(5) 0.0028(4) 0.0299(5) 0.0111(5)

loop_
_atom_type_symbol
_atom_type_description
_atom_type_scat_dispersion_real
_atom_type_scat_dispersion_imag
_atom_type_scat_source
C C 0.0033 0.0016 'International Tables Vol C Tables 4.2.6.8 and 6.1.1.4'
H H 0.0000 0.0000 'International Tables Vol C Tables 4.2.6.8 and 6.1.1.4'
N N 0.0061 0.0033 'International Tables Vol C Tables 4.2.6.8 and 6.1.1.4'
O O 0.0106 0.0060 'International Tables Vol C Tables 4.2.6.8 and 6.1.1.4'
F F 0.0171 0.0103 'International Tables Vol C Tables 4.2.6.8 and 6.1.1.4'

loop_
_geom_angle_atom_site_label_1
_geom_angle_atom_site_label_2
_geom_angle_atom_site_label_3
_geom_angle
_geom_angle_site_symmetry_1
_geom_angle_site_symmetry_3
_geom_angle_publ_flag
C2 C1 C6 115.24(12) . . ?
C2 C1 H1 122.4 . . ?
C6 C1 H1 122.4 . . ?
F1 C2 C1 117.76(11) . . ?
F1 C2 C3 117.66(11) . . ?
C1 C2 C3 124.58(12) . . ?
C2 C3 C4 117.73(11) . . ?
C2 C3 H3 121.1 . . ?
C4 C3 H3 121.1 . . ?
C5 C4 C3 120.15(11) . . ?
C5 C4 N1 116.83(11) . . ?
C3 C4 N1 123.02(10) . . ?
C6 C5 C4 118.32(12) . . ?
C6 C5 H5 120.8 . . ?
C4 C5 H5 120.8 . . ?
F2 C6 C1 118.17(12) . . ?
F2 C6 C5 117.84(12) . . ?
C1 C6 C5 123.98(12) . . ?
O1 C7 N1 123.29(12) . . ?
O1 C7 H7 118.4 . . ?
N1 C7 H7 118.4 . . ?
C7 N1 C4 128.11(10) . . ?
C7 N1 H1A 115.9 . . ?
C4 N1 H1A 115.9 . . ?

loop_
_geom_bond_atom_site_label_1
_geom_bond_atom_site_label_2
_geom_bond_distance
_geom_bond_site_symmetry_2
_geom_bond_publ_flag
C1 C2 1.3742(18) . ?
C1 C6 1.3764(19) . ?
C1 H1 0.9300 . ?
C2 F1 1.3542(15) . ?
C2 C3 1.3760(17) . ?
C3 C4 1.3956(16) . ?
C3 H3 0.9300 . ?
C4 C5 1.3901(16) . ?
C4 N1 1.4031(15) . ?
C5 C6 1.3773(19) . ?
C5 H5 0.9300 . ?
C6 F2 1.3495(14) . ?
C7 O1 1.2222(16) . ?
C7 N1 1.3299(16) . ?
C7 H7 0.9300 . ?
N1 H1A 0.8600 . ?

loop_
_geom_torsion_atom_site_label_1
_geom_torsion_atom_site_label_2
_geom_torsion_atom_site_label_3
_geom_torsion_atom_site_label_4
_geom_torsion
_geom_torsion_site_symmetry_1
_geom_torsion_site_symmetry_2
_geom_torsion_site_symmetry_3
_geom_torsion_site_symmetry_4
_geom_torsion_publ_flag
C6 C1 C2 F1 179.67(11) . . . . ?
C6 C1 C2 C3 0.0(2) . . . . ?
F1 C2 C3 C4 179.92(10) . . . . ?
C1 C2 C3 C4 -0.4(2) . . . . ?
C2 C3 C4 C5 0.59(18) . . . . ?
C2 C3 C4 N1 -178.89(11) . . . . ?
C3 C4 C5 C6 -0.37(18) . . . . ?
N1 C4 C5 C6 179.15(10) . . . . ?
C2 C1 C6 F2 -178.93(11) . . . . ?
C2 C1 C6 C5 0.2(2) . . . . ?
C4 C5 C6 F2 179.11(10) . . . . ?
C4 C5 C6 C1 -0.1(2) . . . . ?
O1 C7 N1 C4 177.72(12) . . . . ?
C5 C4 N1 C7 176.93(12) . . . . ?
C3 C4 N1 C7 -3.6(2) . . . . ?
